data_9017600
loop_
_publ_author_name
'Demartin, F.'
'Castellano, C.'
'Campostrini, I.'

_publ_section_title
;
 Aluminopyracmonite, (NH4)3Al(SO4)3, a new ammonium aluminium sulfate
 from La Fossa crater, Vulcano, Aeolian Islands, Italy
 Note: z coordinate of Al2 has been changed from 1/6
;
_journal_name_full 'Mineralogical Magazine'
_journal_page_first 443
_journal_page_last 451
_journal_volume 77
_journal_year 2013
_chemical_compound_source 'La Fossa crater, Vulcano, Aeolian Islands, Italy'
_chemical_formula_sum 'Al H12 N3 O12 S3'
_chemical_name_mineral Aluminopyracmonite
_space_group_IT_number 148
_space_group_name_Hall '-R 3'
_space_group_name_H-M_alt 'R -3 :H'
_symmetry_space_group_name_H-M 'R -3 :H'
_cell_angle_alpha 90
_cell_angle_beta 90
_cell_angle_gamma 120
_cell_length_a 15.0324
_cell_length_b 15.0324
_cell_length_c 8.8776
_cell_formula_units_Z 6
_cell_volume 1737.332
_database_code_amcsd 0019924
_exptl_crystal_density_diffrn 2.118
_cod_data_source_file inputs/fixed/downloads/18/18506.cif
_cod_data_source_block 18506
_cod_original_sg_symbol_H-M 'R -3'
_cod_original_formula_sum 'N3 H12 Al S3 O12'
_cod_database_code 9017600

loop_
_space_group_symop_operation_xyz
x,y,z
2/3+x,1/3+y,1/3+z
1/3+x,2/3+y,2/3+z
y,-x+y,-z
2/3+y,1/3-x+y,1/3-z
1/3+y,2/3-x+y,2/3-z
-x+y,-x,z
2/3-x+y,1/3-x,1/3+z
1/3-x+y,2/3-x,2/3+z
-x,-y,-z
2/3-x,1/3-y,1/3-z
1/3-x,2/3-y,2/3-z
-y,x-y,z
2/3-y,1/3+x-y,1/3+z
1/3-y,2/3+x-y,2/3+z
x-y,x,-z
2/3+x-y,1/3+x,1/3-z
1/3+x-y,2/3+x,2/3-z

loop_
_atom_site_aniso_label
_atom_site_aniso_U_11
_atom_site_aniso_U_22
_atom_site_aniso_U_33
_atom_site_aniso_U_12
_atom_site_aniso_U_13
_atom_site_aniso_U_23
N1 0.02490 0.02300 0.02970 0.01190 0.00490 -0.00290
Al1 0.01596 0.01596 0.00760 0.00798 0.00000 0.00000
Al2 0.01000 0.01000 0.01010 0.00500 0.00000 0.00000
S1 0.01542 0.01439 0.01444 0.00453 0.00068 0.00109
O1 0.01730 0.01980 0.02050 0.00907 0.00340 0.00640
O2a 0.01860 0.02130 0.02970 0.00290 0.00480 0.00250
O2b 0.01550 0.04190 0.03540 0.00480 0.00950 0.01530
O3a 0.02500 0.02890 0.01460 0.01340 -0.00460 -0.00540
O3b 0.03130 0.02110 0.01460 0.00690 -0.00480 -0.00330
O4a 0.03200 0.02240 0.03770 0.01820 0.00500 0.00560
O4b 0.04650 0.01800 0.02840 0.01810 -0.00880 -0.00300

loop_
_atom_site_label
_atom_site_fract_x
_atom_site_fract_y
_atom_site_fract_z
_atom_site_occupancy
_atom_site_U_iso_or_equiv
N1 0.26073 0.09755 0.05993 1.00000 0.02590
H1 0.23300 0.09490 0.02100 1.00000 0.08300
H2 0.30520 0.04050 0.06090 1.00000 0.05700
H3 0.28120 0.13400 0.05930 1.00000 0.08000
H4 0.22470 0.10340 0.13000 1.00000 0.06500
Al1 0.66667 0.33333 0.33333 1.00000 0.01316
Al2 0.66667 0.33333 0.83333 1.00000 0.01003
S1 0.52228 0.17358 0.08077 1.00000 0.01605
O1 0.54994 0.24610 0.04809 1.00000 0.01907
O2a 0.41032 0.11292 0.08097 0.67300 0.02630
O2b 0.41553 0.13008 0.12312 0.32700 0.03510
O3a 0.55285 0.24001 0.21654 0.67300 0.02290
O3b 0.59127 0.21516 0.21467 0.32700 0.02500
O4a 0.57239 0.11529 0.07087 0.67300 0.02860
O4b 0.54211 0.08949 0.02667 0.32700 0.03010

loop_
_cod_related_entry_id
_cod_related_entry_database
_cod_related_entry_code
1 AMCSD 0019924
